data_7014126
loop_
_publ_author_name
'Ghoshal, Debajyoti'
'Maji, Tapas Kumar'
'Mostafa, Golam'
'Sain, Saugata'
'Lu, Tian-Huey'
'Ribas, Joan'
'Zangrando, Ennio'
'Chaudhuri, Nirmalendu Ray'

_publ_section_title
;
 Polymeric networks of copper(II) using succinate and aromatic N-N
 donor ligands: synthesis, crystal structure, magnetic behaviour and
 the effect of weak interactions on their crystal packing.
;
_journal_issue 11
_journal_name_full 'Dalton transactions (Cambridge, England : 2003)'
_journal_page_first 1687
_journal_page_last 1695
_journal_paper_doi 10.1039/b401738b
_journal_year 2004
_chemical_formula_moiety '2(CU (N2 C10 H8)) (C4 H4 O4 2-) 2(Cl O4 1-)  1.5(O H2)'
_chemical_formula_sum 'C24 H23 Cl2 Cu2 N4 O13.5'
_chemical_formula_weight 781.44
_chemical_name_systematic ?
_space_group_IT_number 14
_symmetry_cell_setting monoclinic
_symmetry_space_group_name_Hall '-P 2ybc'
_symmetry_space_group_name_H-M 'P 1 21/c 1'
_atom_sites_solution_hydrogens geom
_atom_sites_solution_primary direct
_atom_sites_solution_secondary difmap
_audit_creation_method SHELXL-97
_cell_angle_alpha 90.00
_cell_angle_beta 108.46(2)
_cell_angle_gamma 90.00
_cell_formula_units_Z 4
_cell_length_a 16.947(4)
_cell_length_b 12.566(3)
_cell_length_c 14.539(4)
_cell_measurement_temperature 293(2)
_cell_volume 2936.9(13)
_computing_cell_refinement 'Mosflm (Acta Cryst. D50, 760, 1994)'
_computing_data_collection 'Nonius xpress'
_computing_data_reduction 'Mosflm (Acta Cryst. D50, 760, 1994)'
_computing_molecular_graphics 'Ortep3/windows (Farrugia,1997)'
_computing_publication_material 'Wingx 1.64.02 (Farrugia, 1999)'
_computing_structure_refinement 'Shelxl-97 (Sheldrick, 1997)'
_computing_structure_solution 'Shelxs-97 (Sheldrick, 1990)'
_diffrn_ambient_temperature 293(2)
_diffrn_measured_fraction_theta_full 0.999
_diffrn_measured_fraction_theta_max 0.999
_diffrn_measurement_device_type 'image plate dip1030'
_diffrn_measurement_method 'laser scanner'
_diffrn_radiation_monochromator graphite
_diffrn_radiation_source 'fine-focus sealed tube'
_diffrn_radiation_type mok\a
_diffrn_radiation_wavelength 0.71073
_diffrn_reflns_av_R_equivalents 0.0445
_diffrn_reflns_av_sigmaI/netI 0.0590
_diffrn_reflns_limit_h_max 20
_diffrn_reflns_limit_h_min -20
_diffrn_reflns_limit_k_max 15
_diffrn_reflns_limit_k_min -15
_diffrn_reflns_limit_l_max 17
_diffrn_reflns_limit_l_min -17
_diffrn_reflns_number 11307
_diffrn_reflns_theta_full 26.02
_diffrn_reflns_theta_max 26.02
_diffrn_reflns_theta_min 2.19
_exptl_absorpt_coefficient_mu 1.706
_exptl_absorpt_correction_T_max 0.6826
_exptl_absorpt_correction_T_min 0.4085
_exptl_absorpt_correction_type refdelf
_exptl_crystal_colour blue
_exptl_crystal_density_diffrn 1.767
_exptl_crystal_density_method 'not measured'
_exptl_crystal_description parallelepiped
_exptl_crystal_F_000 1580
_exptl_crystal_size_max 0.40
_exptl_crystal_size_mid 0.35
_exptl_crystal_size_min 0.35
_refine_diff_density_max 0.600
_refine_diff_density_min -0.723
_refine_diff_density_rms 0.094
_refine_ls_extinction_method none
_refine_ls_goodness_of_fit_ref 1.041
_refine_ls_hydrogen_treatment mixed
_refine_ls_matrix_type full
_refine_ls_number_parameters 459
_refine_ls_number_reflns 5769
_refine_ls_number_restraints 116
_refine_ls_restrained_S_all 1.081
_refine_ls_R_factor_all 0.0779
_refine_ls_R_factor_gt 0.0542
_refine_ls_shift/su_max 0.032
_refine_ls_shift/su_mean 0.014
_refine_ls_structure_factor_coef Fsqd
_refine_ls_weighting_details 'calc w=1/[\s^2^(Fo^2^)+(0.0884P)^2^+1.6214P] where P=(Fo^2^+2Fc^2^)/3'
_refine_ls_weighting_scheme calc
_refine_ls_wR_factor_gt 0.1465
_refine_ls_wR_factor_ref 0.1608
_reflns_number_gt 3901
_reflns_number_total 5769
_reflns_threshold_expression >2sigma(I)
_cod_data_source_file b401738b.txt
_cod_data_source_block complex3
_cod_original_cell_volume 2936.8(13)
_cod_original_sg_symbol_H-M 'P 21/c'
_cod_original_formula_sum 'C24 H23 Cl2 Cu2 N4 O13.50'
_cod_database_code 7014126

loop_
_symmetry_equiv_pos_as_xyz
'x, y, z'
'-x, y+1/2, -z+1/2'
'-x, -y, -z'
'x, -y-1/2, z-1/2'

loop_
_atom_site_label
_atom_site_type_symbol
_atom_site_fract_x
_atom_site_fract_y
_atom_site_fract_z
_atom_site_U_iso_or_equiv
_atom_site_adp_type
_atom_site_occupancy
_atom_site_symmetry_multiplicity
_atom_site_calc_flag
_atom_site_refinement_flags
_atom_site_disorder_assembly
_atom_site_disorder_group
Cu1 Cu 0.09544(4) 0.95529(4) 0.51099(4) 0.0496(2) Uani 1 1 d . . .
Cu2 Cu 0.18699(4) 0.96450(5) 0.36209(5) 0.0530(2) Uani 1 1 d . . .
N1 N 0.1596(3) 1.0736(3) 0.5924(3) 0.0571(10) Uani 1 1 d . . .
N2 N 0.1898(3) 0.8708(3) 0.5956(3) 0.0571(10) Uani 1 1 d . . .
N3 N 0.2768(3) 1.0611(3) 0.4393(3) 0.0587(11) Uani 1 1 d . . .
N4 N 0.2778(3) 0.8563(3) 0.4150(3) 0.0623(11) Uani 1 1 d . . .
O1 O 0.0493(2) 0.8352(3) 0.4250(2) 0.0572(8) Uani 1 1 d . . .
O2 O 0.0157(2) 1.0524(2) 0.4237(2) 0.0511(8) Uani 1 1 d . . .
O3 O 0.1052(2) 0.8565(3) 0.3056(3) 0.0597(9) Uani 1 1 d . . .
O4 O 0.1011(2) 1.0777(3) 0.3366(2) 0.0553(8) Uani 1 1 d . . .
C1 C 0.1382(4) 1.1760(4) 0.5874(4) 0.0645(14) Uani 1 1 d . . .
H1 H 0.0872 1.1967 0.5443 0.077 Uiso 1 1 calc R . .
C2 C 0.1902(4) 1.2528(5) 0.6450(5) 0.0765(17) Uani 1 1 d . . .
H2 H 0.1738 1.3238 0.6400 0.092 Uiso 1 1 calc R . .
C3 C 0.2651(4) 1.2239(6) 0.7086(5) 0.0829(18) Uani 1 1 d . . .
H3 H 0.3003 1.2743 0.7476 0.099 Uiso 1 1 calc R . .
C4 C 0.2874(4) 1.1185(5) 0.7139(4) 0.0774(17) Uani 1 1 d . . .
H4 H 0.3382 1.0967 0.7568 0.093 Uiso 1 1 calc R . .
C5 C 0.2343(3) 1.0452(4) 0.6555(4) 0.0606(13) Uani 1 1 d . . .
C6 C 0.2518(3) 0.9293(4) 0.6555(4) 0.0574(12) Uani 1 1 d . . .
C7 C 0.3258(4) 0.8824(6) 0.7072(4) 0.0751(16) Uani 1 1 d . . .
H7 H 0.3682 0.9235 0.7480 0.090 Uiso 1 1 calc R . .
C8 C 0.3371(4) 0.7761(6) 0.6989(5) 0.0836(19) Uani 1 1 d . . .
H8 H 0.3870 0.7438 0.7337 0.100 Uiso 1 1 calc R . .
C9 C 0.2728(4) 0.7169(5) 0.6375(5) 0.0741(16) Uani 1 1 d . . .
H9 H 0.2792 0.6442 0.6299 0.089 Uiso 1 1 calc R . .
C10 C 0.2011(4) 0.7657(4) 0.5891(4) 0.0650(14) Uani 1 1 d . . .
H10 H 0.1577 0.7251 0.5496 0.078 Uiso 1 1 calc R . .
C11 C 0.2700(4) 1.1673(4) 0.4448(4) 0.0680(15) Uani 1 1 d . . .
H11 H 0.2210 1.2001 0.4081 0.082 Uiso 1 1 calc R . .
C12 C 0.3330(4) 1.2287(5) 0.5027(5) 0.0771(17) Uani 1 1 d . . .
H12 H 0.3272 1.3020 0.5064 0.093 Uiso 1 1 calc R . .
C13 C 0.4053(4) 1.1781(6) 0.5554(5) 0.087(2) Uani 1 1 d . . .
H13 H 0.4487 1.2175 0.5964 0.104 Uiso 1 1 calc R . .
C14 C 0.4142(4) 1.0696(5) 0.5480(5) 0.0757(16) Uani 1 1 d . . .
H14 H 0.4634 1.0356 0.5825 0.091 Uiso 1 1 calc R . .
C15 C 0.3487(3) 1.0131(5) 0.4885(4) 0.0623(13) Uani 1 1 d . . .
C16 C 0.3492(3) 0.8968(5) 0.4748(4) 0.0638(14) Uani 1 1 d . . .
C17 C 0.4167(4) 0.8320(6) 0.5189(5) 0.0790(17) Uani 1 1 d . . .
H17 H 0.4658 0.8606 0.5600 0.095 Uiso 1 1 calc R . .
C18 C 0.4095(4) 0.7217(6) 0.5003(5) 0.087(2) Uani 1 1 d . . .
H18 H 0.4539 0.6765 0.5291 0.105 Uiso 1 1 calc R . .
C19 C 0.3371(4) 0.6825(5) 0.4397(5) 0.0820(18) Uani 1 1 d . . .
H19 H 0.3313 0.6100 0.4264 0.098 Uiso 1 1 calc R . .
C20 C 0.2722(4) 0.7508(4) 0.3981(4) 0.0701(15) Uani 1 1 d . . .
H20 H 0.2227 0.7232 0.3569 0.084 Uiso 1 1 calc R . .
C21 C 0.0558(3) 0.8133(4) 0.3432(4) 0.0499(11) Uani 1 1 d . . .
C22 C -0.0012(3) 0.7258(4) 0.2865(4) 0.0557(12) Uani 1 1 d . . .
H22A H -0.0005 0.6672 0.3301 0.067 Uiso 1 1 calc R . .
H22B H -0.0576 0.7531 0.2634 0.067 Uiso 1 1 calc R . .
C23 C 0.0216(3) 0.6836(4) 0.2005(4) 0.0547(12) Uani 1 1 d . . .
H23A H 0.0217 0.7423 0.1572 0.066 Uiso 1 1 calc R . .
H23B H 0.0777 0.6552 0.2236 0.066 Uiso 1 1 calc R . .
C24 C 0.0361(3) 1.0983(4) 0.3559(3) 0.0482(11) Uani 1 1 d . . .
Cl2 Cl 0.14153(14) 0.46361(14) 0.38836(17) 0.0983(6) Uani 1 1 d D . .
O61 O 0.0558(8) 0.4664(16) 0.3460(18) 0.164(7) Uani 0.336(15) 1 d PD . .
O62 O 0.1830(13) 0.5147(17) 0.3352(15) 0.164(7) Uani 0.336(15) 1 d PD . .
O63 O 0.1680(14) 0.3641(12) 0.4169(19) 0.164(7) Uani 0.336(15) 1 d PD . .
O64 O 0.1557(14) 0.5238(17) 0.4774(13) 0.164(7) Uani 0.336(15) 1 d PD . .
O51 O 0.0969(8) 0.4591(8) 0.2859(7) 0.167(7) Uani 0.664(15) 1 d PD . .
O52 O 0.1126(11) 0.3829(9) 0.4322(9) 0.205(8) Uani 0.664(15) 1 d PD . .
O53 O 0.1404(7) 0.5637(6) 0.4233(8) 0.146(5) Uani 0.664(15) 1 d PD . .
O54 O 0.2268(7) 0.4357(12) 0.3957(11) 0.203(8) Uani 0.664(15) 1 d PD . .
Cl1 Cl 0.42900(11) 0.46915(14) 0.70757(15) 0.0872(5) Uani 1 1 d D . .
O71 O 0.4414(16) 0.3946(18) 0.7796(15) 0.127(8) Uani 0.224(12) 1 d PD . .
O72 O 0.3442(10) 0.472(2) 0.6526(19) 0.127(8) Uani 0.224(12) 1 d PD . .
O73 O 0.4705(13) 0.434(2) 0.6417(16) 0.127(8) Uani 0.224(12) 1 d PD . .
O74 O 0.4571(16) 0.5683(13) 0.740(2) 0.127(8) Uani 0.224(12) 1 d PD . .
O81 O 0.3606(5) 0.4671(8) 0.6237(6) 0.154(5) Uani 0.776(12) 1 d PD . .
O82 O 0.3989(5) 0.4968(10) 0.7857(6) 0.179(5) Uani 0.776(12) 1 d PD . .
O83 O 0.4867(5) 0.5480(6) 0.7041(7) 0.129(3) Uani 0.776(12) 1 d PD . .
O84 O 0.4692(4) 0.3719(5) 0.7274(7) 0.129(4) Uani 0.776(12) 1 d PD . .
O1W O 0.2086(3) 0.9988(4) 0.2258(3) 0.0851(13) Uani 1 1 d G . .
H1W1 H 0.1603 0.9901 0.1729 0.128 Uiso 1 1 d G . .
H1W2 H 0.2550 0.9857 0.2058 0.128 Uiso 1 1 d G . .
O2W O 0.0728(6) 0.5607(10) 0.5856(7) 0.103(3) Uani 0.50 1 d PG . .
H2W1 H 0.0693 0.5014 0.5456 0.154 Uiso 0.50 1 d PG . .
H2W2 H 0.0205 0.5739 0.5921 0.154 Uiso 0.50 1 d PG . .

loop_
_atom_site_aniso_label
_atom_site_aniso_U_11
_atom_site_aniso_U_22
_atom_site_aniso_U_33
_atom_site_aniso_U_23
_atom_site_aniso_U_13
_atom_site_aniso_U_12
Cu1 0.0502(4) 0.0442(3) 0.0531(4) -0.0012(3) 0.0142(3) 0.0012(3)
Cu2 0.0476(4) 0.0464(4) 0.0669(4) -0.0003(3) 0.0207(3) -0.0004(3)
N1 0.059(3) 0.054(2) 0.063(3) -0.005(2) 0.026(2) -0.002(2)
N2 0.054(3) 0.056(2) 0.063(2) 0.003(2) 0.021(2) 0.002(2)
N3 0.053(3) 0.057(2) 0.068(3) 0.003(2) 0.022(2) -0.001(2)
N4 0.061(3) 0.056(3) 0.076(3) 0.002(2) 0.032(2) 0.006(2)
O1 0.064(2) 0.0496(18) 0.059(2) -0.0077(16) 0.0206(17) -0.0032(16)
O2 0.0524(19) 0.0501(18) 0.0526(19) 0.0057(15) 0.0191(16) 0.0015(15)
O3 0.059(2) 0.0544(19) 0.070(2) -0.0030(17) 0.0256(18) -0.0060(17)
O4 0.053(2) 0.0514(18) 0.065(2) 0.0028(16) 0.0245(17) 0.0038(16)
C1 0.063(3) 0.053(3) 0.081(4) -0.010(3) 0.026(3) 0.000(3)
C2 0.084(5) 0.059(3) 0.096(4) -0.017(3) 0.042(4) -0.013(3)
C3 0.085(5) 0.084(5) 0.083(4) -0.023(4) 0.032(4) -0.021(4)
C4 0.059(4) 0.091(5) 0.074(4) -0.013(3) 0.010(3) -0.016(3)
C5 0.053(3) 0.071(3) 0.059(3) -0.003(3) 0.018(2) -0.004(3)
C6 0.046(3) 0.068(3) 0.058(3) 0.004(3) 0.017(2) 0.001(3)
C7 0.053(3) 0.092(5) 0.074(4) 0.008(3) 0.011(3) -0.001(3)
C8 0.060(4) 0.094(5) 0.091(4) 0.030(4) 0.015(3) 0.013(3)
C9 0.071(4) 0.066(3) 0.094(4) 0.023(3) 0.037(3) 0.013(3)
C10 0.064(3) 0.054(3) 0.080(4) 0.013(3) 0.028(3) 0.006(3)
C11 0.059(3) 0.063(3) 0.088(4) -0.002(3) 0.030(3) -0.002(3)
C12 0.066(4) 0.068(4) 0.100(4) -0.017(3) 0.031(3) -0.017(3)
C13 0.069(4) 0.102(5) 0.090(4) -0.027(4) 0.026(4) -0.026(4)
C14 0.056(4) 0.089(4) 0.081(4) -0.010(3) 0.020(3) -0.004(3)
C15 0.054(3) 0.068(3) 0.070(3) -0.001(3) 0.026(3) -0.001(3)
C16 0.056(3) 0.072(3) 0.069(3) 0.004(3) 0.027(3) 0.010(3)
C17 0.063(4) 0.092(5) 0.081(4) 0.007(4) 0.023(3) 0.013(3)
C18 0.075(5) 0.090(5) 0.103(5) 0.017(4) 0.036(4) 0.027(4)
C19 0.089(5) 0.067(4) 0.098(5) 0.009(3) 0.042(4) 0.023(4)
C20 0.073(4) 0.054(3) 0.089(4) 0.001(3) 0.034(3) 0.006(3)
C21 0.049(3) 0.040(2) 0.059(3) -0.002(2) 0.015(2) 0.006(2)
C22 0.055(3) 0.052(3) 0.063(3) -0.013(2) 0.023(2) -0.008(2)
C23 0.056(3) 0.049(3) 0.062(3) -0.009(2) 0.024(2) -0.010(2)
C24 0.050(3) 0.045(2) 0.047(2) -0.002(2) 0.013(2) -0.001(2)
Cl2 0.0994(14) 0.0719(11) 0.1179(16) 0.0048(10) 0.0264(12) 0.0069(10)
O61 0.143(12) 0.131(10) 0.220(16) 0.049(10) 0.062(10) 0.000(8)
O62 0.143(12) 0.131(10) 0.220(16) 0.049(10) 0.062(10) 0.000(8)
O63 0.143(12) 0.131(10) 0.220(16) 0.049(10) 0.062(10) 0.000(8)
O64 0.143(12) 0.131(10) 0.220(16) 0.049(10) 0.062(10) 0.000(8)
O51 0.184(13) 0.131(8) 0.118(8) 0.004(6) -0.050(8) 0.000(8)
O52 0.30(2) 0.137(10) 0.217(13) 0.036(9) 0.136(14) -0.063(12)
O53 0.223(14) 0.064(5) 0.147(10) -0.006(5) 0.052(9) 0.014(6)
O54 0.158(13) 0.201(15) 0.248(17) -0.017(12) 0.062(12) 0.050(11)
Cl1 0.0663(10) 0.0732(10) 0.1048(13) -0.0072(9) 0.0023(9) 0.0069(8)
O71 0.085(10) 0.136(15) 0.153(16) -0.036(11) 0.031(9) -0.003(9)
O72 0.085(10) 0.136(15) 0.153(16) -0.036(11) 0.031(9) -0.003(9)
O73 0.085(10) 0.136(15) 0.153(16) -0.036(11) 0.031(9) -0.003(9)
O74 0.085(10) 0.136(15) 0.153(16) -0.036(11) 0.031(9) -0.003(9)
O81 0.130(7) 0.121(7) 0.142(8) -0.047(6) -0.057(6) 0.049(6)
O82 0.110(7) 0.289(14) 0.148(8) -0.073(9) 0.054(6) 0.005(8)
O83 0.108(6) 0.126(7) 0.148(8) 0.028(5) 0.033(5) -0.018(5)
O84 0.081(5) 0.086(5) 0.191(10) -0.007(5) 0.000(5) 0.030(4)
O1W 0.097(3) 0.076(3) 0.100(3) 0.012(3) 0.057(3) 0.009(3)
O2W 0.068(6) 0.175(10) 0.064(5) -0.034(7) 0.020(5) -0.019(6)

loop_
_atom_type_symbol
_atom_type_description
_atom_type_scat_dispersion_real
_atom_type_scat_dispersion_imag
_atom_type_scat_source
C C 0.0033 0.0016 'International Tables Vol C Tables 4.2.6.8 and 6.1.1.4'
H H 0.0000 0.0000 'International Tables Vol C Tables 4.2.6.8 and 6.1.1.4'
N N 0.0061 0.0033 'International Tables Vol C Tables 4.2.6.8 and 6.1.1.4'
O O 0.0106 0.0060 'International Tables Vol C Tables 4.2.6.8 and 6.1.1.4'
Cu Cu 0.3201 1.2651 'International Tables Vol C Tables 4.2.6.8 and 6.1.1.4'
Cl Cl 0.1484 0.1585 'International Tables Vol C Tables 4.2.6.8 and 6.1.1.4'

loop_
_geom_angle_atom_site_label_1
_geom_angle_atom_site_label_2
_geom_angle_atom_site_label_3
_geom_angle
_geom_angle_site_symmetry_1
_geom_angle_site_symmetry_3
_geom_angle_publ_flag
O1 Cu1 O2 90.72(14) . . ?
O1 Cu1 N2 93.67(16) . . ?
O2 Cu1 N2 171.11(16) . . ?
O1 Cu1 N1 170.38(16) . . ?
O2 Cu1 N1 93.14(17) . . ?
N2 Cu1 N1 81.38(18) . . ?
O1 Cu1 O2 90.99(13) . 3_576 ?
O2 Cu1 O2 79.15(13) . 3_576 ?
N2 Cu1 O2 108.47(14) . 3_576 ?
N1 Cu1 O2 98.39(15) . 3_576 ?
O1 Cu1 Cu2 76.40(10) . . ?
O2 Cu1 Cu2 85.29(10) . . ?
N2 Cu1 Cu2 88.22(12) . . ?
N1 Cu1 Cu2 95.12(12) . . ?
O2 Cu1 Cu2 159.87(9) 3_576 . ?
O3 Cu2 O4 92.27(15) . . ?
O3 Cu2 N3 170.75(17) . . ?
O4 Cu2 N3 92.99(16) . . ?
O3 Cu2 N4 92.68(17) . . ?
O4 Cu2 N4 168.94(16) . . ?
N3 Cu2 N4 80.86(19) . . ?
O3 Cu2 O1W 93.28(17) . . ?
O4 Cu2 O1W 90.77(16) . . ?
N3 Cu2 O1W 94.26(19) . . ?
N4 Cu2 O1W 98.81(18) . . ?
O3 Cu2 Cu1 79.43(11) . . ?
O4 Cu2 Cu1 69.54(10) . . ?
N3 Cu2 Cu1 95.31(13) . . ?
N4 Cu2 Cu1 101.70(13) . . ?
O1W Cu2 Cu1 158.49(13) . . ?
C1 N1 C5 118.1(5) . . ?
C1 N1 Cu1 126.8(4) . . ?
C5 N1 Cu1 115.0(3) . . ?
C10 N2 C6 118.8(5) . . ?
C10 N2 Cu1 126.0(4) . . ?
C6 N2 Cu1 114.7(3) . . ?
C11 N3 C15 119.6(5) . . ?
C11 N3 Cu2 125.1(4) . . ?
C15 N3 Cu2 115.4(4) . . ?
C20 N4 C16 119.2(5) . . ?
C20 N4 Cu2 126.4(4) . . ?
C16 N4 Cu2 114.4(4) . . ?
C21 O1 Cu1 129.5(3) . . ?
C24 O2 Cu1 118.7(3) . . ?
C24 O2 Cu1 140.4(3) . 3_576 ?
Cu1 O2 Cu1 100.85(13) . 3_576 ?
C21 O3 Cu2 127.3(3) . . ?
C24 O4 Cu2 139.0(3) . . ?
N1 C1 C2 121.8(6) . . ?
C3 C2 C1 119.9(6) . . ?
C2 C3 C4 118.5(6) . . ?
C3 C4 C5 119.7(6) . . ?
N1 C5 C4 122.0(5) . . ?
N1 C5 C6 113.6(5) . . ?
C4 C5 C6 124.4(5) . . ?
N2 C6 C7 120.6(5) . . ?
N2 C6 C5 114.8(5) . . ?
C7 C6 C5 124.5(5) . . ?
C8 C7 C6 120.1(6) . . ?
C7 C8 C9 118.7(6) . . ?
C10 C9 C8 119.2(6) . . ?
N2 C10 C9 122.6(6) . . ?
N3 C11 C12 122.1(6) . . ?
C11 C12 C13 117.7(6) . . ?
C12 C13 C14 120.9(6) . . ?
C15 C14 C13 118.3(6) . . ?
N3 C15 C14 121.4(6) . . ?
N3 C15 C16 114.5(5) . . ?
C14 C15 C16 124.1(6) . . ?
N4 C16 C17 121.2(6) . . ?
N4 C16 C15 114.8(5) . . ?
C17 C16 C15 124.0(6) . . ?
C16 C17 C18 118.8(6) . . ?
C19 C18 C17 119.1(6) . . ?
C18 C19 C20 119.5(6) . . ?
N4 C20 C19 122.3(6) . . ?
O3 C21 O1 125.8(4) . . ?
O3 C21 C22 118.2(4) . . ?
O1 C21 C22 116.1(4) . . ?
C23 C22 C21 114.5(4) . . ?
C24 C23 C22 114.0(4) 2_545 . ?
O4 C24 O2 123.5(4) . . ?
O4 C24 C23 119.5(4) . 2 ?
O2 C24 C23 116.9(4) . 2 ?
O63 Cl2 O53 141.8(11) . . ?
O63 Cl2 O62 115.6(10) . . ?
O53 Cl2 O62 81.2(10) . . ?
O63 Cl2 O52 45.8(9) . . ?
O53 Cl2 O52 117.5(7) . . ?
O62 Cl2 O52 160.2(10) . . ?
O63 Cl2 O61 111.0(10) . . ?
O53 Cl2 O61 90.3(11) . . ?
O62 Cl2 O61 113.1(10) . . ?
O52 Cl2 O61 75.3(10) . . ?
O63 Cl2 O51 107.2(12) . . ?
O53 Cl2 O51 111.0(6) . . ?
O62 Cl2 O51 68.1(10) . . ?
O52 Cl2 O51 107.7(7) . . ?
O61 Cl2 O51 53.8(10) . . ?
O63 Cl2 O64 105.3(10) . . ?
O53 Cl2 O64 37.1(8) . . ?
O62 Cl2 O64 107.0(9) . . ?
O52 Cl2 O64 87.3(11) . . ?
O61 Cl2 O64 103.7(10) . . ?
O51 Cl2 O64 145.7(10) . . ?
O63 Cl2 O54 61.9(9) . . ?
O53 Cl2 O54 109.1(7) . . ?
O62 Cl2 O54 58.5(9) . . ?
O52 Cl2 O54 106.3(7) . . ?
O61 Cl2 O54 155.9(12) . . ?
O51 Cl2 O54 104.5(7) . . ?
O64 Cl2 O54 100.3(11) . . ?
O74 Cl1 O71 114.3(11) . . ?
O74 Cl1 O84 129.8(12) . . ?
O71 Cl1 O84 44.9(10) . . ?
O74 Cl1 O81 114.9(13) . . ?
O71 Cl1 O81 122.7(12) . . ?
O84 Cl1 O81 112.6(5) . . ?
O74 Cl1 O83 36.4(10) . . ?
O71 Cl1 O83 124.7(11) . . ?
O84 Cl1 O83 109.1(5) . . ?
O81 Cl1 O83 112.2(6) . . ?
O74 Cl1 O72 111.0(11) . . ?
O71 Cl1 O72 109.3(11) . . ?
O84 Cl1 O72 119.0(13) . . ?
O81 Cl1 O72 23.7(13) . . ?
O83 Cl1 O72 124.2(14) . . ?
O74 Cl1 O73 108.6(11) . . ?
O71 Cl1 O73 108.3(11) . . ?
O84 Cl1 O73 63.4(10) . . ?
O81 Cl1 O73 81.8(11) . . ?
O83 Cl1 O73 72.3(10) . . ?
O72 Cl1 O73 104.9(11) . . ?
O74 Cl1 O82 71.3(11) . . ?
O71 Cl1 O82 64.2(11) . . ?
O84 Cl1 O82 109.0(6) . . ?
O81 Cl1 O82 107.1(5) . . ?
O83 Cl1 O82 106.6(6) . . ?
O72 Cl1 O82 83.6(12) . . ?
O73 Cl1 O82 170.5(11) . . ?

loop_
_geom_bond_atom_site_label_1
_geom_bond_atom_site_label_2
_geom_bond_distance
_geom_bond_site_symmetry_2
_geom_bond_publ_flag
Cu1 O1 1.957(3) . ?
Cu1 O2 1.960(3) . ?
Cu1 N2 1.988(4) . ?
Cu1 N1 1.995(4) . ?
Cu1 O2 2.365(3) 3_576 ?
Cu1 Cu2 3.0388(11) . ?
Cu2 O3 1.928(3) . ?
Cu2 O4 1.984(3) . ?
Cu2 N3 1.992(5) . ?
Cu2 N4 2.015(4) . ?
Cu2 O1W 2.169(4) . ?
N1 C1 1.333(6) . ?
N1 C5 1.354(7) . ?
N2 C10 1.342(7) . ?
N2 C6 1.349(7) . ?
N3 C11 1.344(7) . ?
N3 C15 1.345(7) . ?
N4 C20 1.346(7) . ?
N4 C16 1.346(7) . ?
O1 C21 1.259(6) . ?
O2 C24 1.280(6) . ?
O2 Cu1 2.365(3) 3_576 ?
O3 C21 1.259(6) . ?
O4 C24 1.248(6) . ?
C1 C2 1.393(8) . ?
C2 C3 1.362(9) . ?
C3 C4 1.372(9) . ?
C4 C5 1.376(8) . ?
C5 C6 1.487(8) . ?
C6 C7 1.374(8) . ?
C7 C8 1.360(9) . ?
C8 C9 1.386(9) . ?
C9 C10 1.344(8) . ?
C11 C12 1.370(8) . ?
C12 C13 1.377(9) . ?
C13 C14 1.380(9) . ?
C14 C15 1.369(8) . ?
C15 C16 1.475(8) . ?
C16 C17 1.385(8) . ?
C17 C18 1.409(10) . ?
C18 C19 1.357(9) . ?
C19 C20 1.375(8) . ?
C21 C22 1.522(6) . ?
C22 C23 1.517(7) . ?
C23 C24 1.507(6) 2_545 ?
C24 C23 1.507(6) 2 ?
Cl2 O63 1.349(13) . ?
Cl2 O53 1.359(7) . ?
Cl2 O62 1.359(13) . ?
Cl2 O52 1.369(8) . ?
Cl2 O61 1.388(13) . ?
Cl2 O51 1.442(8) . ?
Cl2 O64 1.452(14) . ?
Cl2 O54 1.457(10) . ?
Cl1 O74 1.362(15) . ?
Cl1 O71 1.371(15) . ?
Cl1 O84 1.385(6) . ?
Cl1 O81 1.392(7) . ?
Cl1 O83 1.404(7) . ?
Cl1 O72 1.406(14) . ?
Cl1 O73 1.426(14) . ?
Cl1 O82 1.428(7) . ?

loop_
_geom_torsion_atom_site_label_1
_geom_torsion_atom_site_label_2
_geom_torsion_atom_site_label_3
_geom_torsion_atom_site_label_4
_geom_torsion
_geom_torsion_site_symmetry_1
_geom_torsion_site_symmetry_2
_geom_torsion_site_symmetry_3
_geom_torsion_site_symmetry_4
_geom_torsion_publ_flag
O1 Cu1 Cu2 O3 8.19(15) . . . . ?
O2 Cu1 Cu2 O3 -83.69(14) . . . . ?
N2 Cu1 Cu2 O3 102.40(17) . . . . ?
N1 Cu1 Cu2 O3 -176.42(17) . . . . ?
O2 Cu1 Cu2 O3 -44.3(3) 3_576 . . . ?
O1 Cu1 Cu2 O4 104.66(15) . . . . ?
O2 Cu1 Cu2 O4 12.78(14) . . . . ?
N2 Cu1 Cu2 O4 -161.14(17) . . . . ?
N1 Cu1 Cu2 O4 -79.96(17) . . . . ?
O2 Cu1 Cu2 O4 52.1(3) 3_576 . . . ?
O1 Cu1 Cu2 N3 -164.12(16) . . . . ?
O2 Cu1 Cu2 N3 104.00(17) . . . . ?
N2 Cu1 Cu2 N3 -69.91(18) . . . . ?
N1 Cu1 Cu2 N3 11.26(18) . . . . ?
O2 Cu1 Cu2 N3 143.3(3) 3_576 . . . ?
O1 Cu1 Cu2 N4 -82.38(17) . . . . ?
O2 Cu1 Cu2 N4 -174.26(16) . . . . ?
N2 Cu1 Cu2 N4 11.83(18) . . . . ?
N1 Cu1 Cu2 N4 93.01(19) . . . . ?
O2 Cu1 Cu2 N4 -134.9(3) 3_576 . . . ?
O1 Cu1 Cu2 O1W 79.8(4) . . . . ?
O2 Cu1 Cu2 O1W -12.1(4) . . . . ?
N2 Cu1 Cu2 O1W 174.0(4) . . . . ?
N1 Cu1 Cu2 O1W -104.8(4) . . . . ?
O2 Cu1 Cu2 O1W 27.3(4) 3_576 . . . ?
O1 Cu1 N1 C1 122.4(9) . . . . ?
O2 Cu1 N1 C1 8.9(5) . . . . ?
N2 Cu1 N1 C1 -178.1(5) . . . . ?
O2 Cu1 N1 C1 -70.6(5) 3_576 . . . ?
Cu2 Cu1 N1 C1 94.5(4) . . . . ?
O1 Cu1 N1 C5 -54.2(11) . . . . ?
O2 Cu1 N1 C5 -167.7(4) . . . . ?
N2 Cu1 N1 C5 5.3(4) . . . . ?
O2 Cu1 N1 C5 112.8(4) 3_576 . . . ?
Cu2 Cu1 N1 C5 -82.1(4) . . . . ?
O1 Cu1 N2 C10 -5.9(4) . . . . ?
O2 Cu1 N2 C10 -125.3(10) . . . . ?
N1 Cu1 N2 C10 -177.6(5) . . . . ?
O2 Cu1 N2 C10 86.4(4) 3_576 . . . ?
Cu2 Cu1 N2 C10 -82.1(4) . . . . ?
O1 Cu1 N2 C6 165.2(3) . . . . ?
O2 Cu1 N2 C6 45.8(12) . . . . ?
N1 Cu1 N2 C6 -6.5(3) . . . . ?
O2 Cu1 N2 C6 -102.5(3) 3_576 . . . ?
Cu2 Cu1 N2 C6 88.9(3) . . . . ?
O3 Cu2 N3 C11 -135.7(9) . . . . ?
O4 Cu2 N3 C11 -11.1(5) . . . . ?
N4 Cu2 N3 C11 178.1(5) . . . . ?
O1W Cu2 N3 C11 79.9(5) . . . . ?
Cu1 Cu2 N3 C11 -80.8(5) . . . . ?
O3 Cu2 N3 C15 44.5(12) . . . . ?
O4 Cu2 N3 C15 169.1(4) . . . . ?
N4 Cu2 N3 C15 -1.7(4) . . . . ?
O1W Cu2 N3 C15 -99.9(4) . . . . ?
Cu1 Cu2 N3 C15 99.4(4) . . . . ?
O3 Cu2 N4 C20 6.6(5) . . . . ?
O4 Cu2 N4 C20 123.1(8) . . . . ?
N3 Cu2 N4 C20 179.9(5) . . . . ?
O1W Cu2 N4 C20 -87.2(5) . . . . ?
Cu1 Cu2 N4 C20 86.3(5) . . . . ?
O3 Cu2 N4 C16 -171.6(4) . . . . ?
O4 Cu2 N4 C16 -55.0(10) . . . . ?
N3 Cu2 N4 C16 1.8(4) . . . . ?
O1W Cu2 N4 C16 94.7(4) . . . . ?
Cu1 Cu2 N4 C16 -91.8(4) . . . . ?
O2 Cu1 O1 C21 72.3(4) . . . . ?
N2 Cu1 O1 C21 -100.0(4) . . . . ?
N1 Cu1 O1 C21 -41.3(11) . . . . ?
O2 Cu1 O1 C21 151.5(4) 3_576 . . . ?
Cu2 Cu1 O1 C21 -12.7(4) . . . . ?
O1 Cu1 O2 C24 -90.0(3) . . . . ?
N2 Cu1 O2 C24 29.6(11) . . . . ?
N1 Cu1 O2 C24 81.2(3) . . . . ?
O2 Cu1 O2 C24 179.2(4) 3_576 . . . ?
Cu2 Cu1 O2 C24 -13.7(3) . . . . ?
O1 Cu1 O2 Cu1 90.87(14) . . . 3_576 ?
N2 Cu1 O2 Cu1 -149.5(10) . . . 3_576 ?
N1 Cu1 O2 Cu1 -97.95(16) . . . 3_576 ?
O2 Cu1 O2 Cu1 0.0 3_576 . . 3_576 ?
Cu2 Cu1 O2 Cu1 167.16(11) . . . 3_576 ?
O4 Cu2 O3 C21 -76.7(4) . . . . ?
N3 Cu2 O3 C21 47.9(12) . . . . ?
N4 Cu2 O3 C21 93.4(4) . . . . ?
O1W Cu2 O3 C21 -167.6(4) . . . . ?
Cu1 Cu2 O3 C21 -8.0(4) . . . . ?
O3 Cu2 O4 C24 57.2(5) . . . . ?
N3 Cu2 O4 C24 -115.2(5) . . . . ?
N4 Cu2 O4 C24 -59.4(11) . . . . ?
O1W Cu2 O4 C24 150.5(5) . . . . ?
Cu1 Cu2 O4 C24 -20.7(5) . . . . ?
C5 N1 C1 C2 -0.2(8) . . . . ?
Cu1 N1 C1 C2 -176.7(4) . . . . ?
N1 C1 C2 C3 -0.1(9) . . . . ?
C1 C2 C3 C4 0.2(9) . . . . ?
C2 C3 C4 C5 0.0(10) . . . . ?
C1 N1 C5 C4 0.3(8) . . . . ?
Cu1 N1 C5 C4 177.3(4) . . . . ?
C1 N1 C5 C6 179.8(5) . . . . ?
Cu1 N1 C5 C6 -3.2(6) . . . . ?
C3 C4 C5 N1 -0.3(9) . . . . ?
C3 C4 C5 C6 -179.7(6) . . . . ?
C10 N2 C6 C7 1.4(8) . . . . ?
Cu1 N2 C6 C7 -170.3(4) . . . . ?
C10 N2 C6 C5 178.3(5) . . . . ?
Cu1 N2 C6 C5 6.6(6) . . . . ?
N1 C5 C6 N2 -2.2(7) . . . . ?
C4 C5 C6 N2 177.3(5) . . . . ?
N1 C5 C6 C7 174.6(5) . . . . ?
C4 C5 C6 C7 -5.9(9) . . . . ?
N2 C6 C7 C8 -0.4(9) . . . . ?
C5 C6 C7 C8 -177.0(6) . . . . ?
C6 C7 C8 C9 0.1(10) . . . . ?
C7 C8 C9 C10 -0.8(9) . . . . ?
C6 N2 C10 C9 -2.3(8) . . . . ?
Cu1 N2 C10 C9 168.5(4) . . . . ?
C8 C9 C10 N2 2.0(9) . . . . ?
C15 N3 C11 C12 -3.1(8) . . . . ?
Cu2 N3 C11 C12 177.1(4) . . . . ?
N3 C11 C12 C13 0.8(9) . . . . ?
C11 C12 C13 C14 1.4(10) . . . . ?
C12 C13 C14 C15 -1.3(10) . . . . ?
C11 N3 C15 C14 3.2(8) . . . . ?
Cu2 N3 C15 C14 -176.9(4) . . . . ?
C11 N3 C15 C16 -178.5(5) . . . . ?
Cu2 N3 C15 C16 1.3(6) . . . . ?
C13 C14 C15 N3 -1.1(9) . . . . ?
C13 C14 C15 C16 -179.1(6) . . . . ?
C20 N4 C16 C17 0.1(8) . . . . ?
Cu2 N4 C16 C17 178.3(4) . . . . ?
C20 N4 C16 C15 -179.8(5) . . . . ?
Cu2 N4 C16 C15 -1.6(6) . . . . ?
N3 C15 C16 N4 0.2(7) . . . . ?
C14 C15 C16 N4 178.4(5) . . . . ?
N3 C15 C16 C17 -179.7(5) . . . . ?
C14 C15 C16 C17 -1.5(9) . . . . ?
N4 C16 C17 C18 -0.1(9) . . . . ?
C15 C16 C17 C18 179.8(6) . . . . ?
C16 C17 C18 C19 0.2(10) . . . . ?
C17 C18 C19 C20 -0.3(10) . . . . ?
C16 N4 C20 C19 -0.2(8) . . . . ?
Cu2 N4 C20 C19 -178.2(4) . . . . ?
C18 C19 C20 N4 0.3(9) . . . . ?
Cu2 O3 C21 O1 2.0(7) . . . . ?
Cu2 O3 C21 C22 -177.4(3) . . . . ?
Cu1 O1 C21 O3 12.0(7) . . . . ?
Cu1 O1 C21 C22 -168.6(3) . . . . ?
O3 C21 C22 C23 13.1(7) . . . . ?
O1 C21 C22 C23 -166.3(4) . . . . ?
C21 C22 C23 C24 -179.1(4) . . . 2_545 ?
Cu2 O4 C24 O2 17.0(8) . . . . ?
Cu2 O4 C24 C23 -164.9(4) . . . 2 ?
Cu1 O2 C24 O4 6.5(6) . . . . ?
Cu1 O2 C24 O4 -174.8(3) 3_576 . . . ?
Cu1 O2 C24 C23 -171.7(3) . . . 2 ?
Cu1 O2 C24 C23 7.1(7) 3_576 . . 2 ?
